data_7019385
loop_
_publ_author_name
'Sun, Ya-Guang'
'Xiong, Gang'
'Guo, Mei-Yan'
'Ding, Fu'
'Wang, Shu-Ju'
'Smet, Philippe F.'
'Poelman, Dirk'
'Gao, En-Jun'
'Verpoort, Francis'

_publ_section_title
;
 Hydrothermal synthesis, crystal structure and properties of Ni(ii)-4f
 complexes based on 1H-benzimidazole-5,6-dicarboxylic acid.
;
_journal_issue 25
_journal_name_full 'Dalton transactions (Cambridge, England : 2003)'
_journal_page_first 7670
_journal_page_last 7680
_journal_paper_doi 10.1039/c2dt30277b
_journal_volume 41
_journal_year 2012
_chemical_formula_sum 'C18 H24 N4 Ni O24 S2 Yb2'
_chemical_formula_weight 1149.32
_chemical_name_systematic
;
?
;
_space_group_IT_number 14
_symmetry_cell_setting monoclinic
_symmetry_space_group_name_Hall '-P 2ybc'
_symmetry_space_group_name_H-M 'P 1 21/c 1'
_atom_sites_solution_hydrogens geom
_atom_sites_solution_primary direct
_atom_sites_solution_secondary difmap
_audit_creation_method SHELXL-97
_cell_angle_alpha 90.00
_cell_angle_beta 115.573(9)
_cell_angle_gamma 90.00
_cell_formula_units_Z 4
_cell_length_a 15.408(3)
_cell_length_b 8.5449(13)
_cell_length_c 24.386(4)
_cell_measurement_reflns_used 5073
_cell_measurement_temperature 293(2)
_cell_measurement_theta_max 25.02
_cell_measurement_theta_min 1.8
_cell_volume 2896.1(9)
_computing_structure_refinement 'SHELXL-97 (Sheldrick, 1997)'
_computing_structure_solution 'SHELXS-97 (Sheldrick, 1990)'
_diffrn_ambient_temperature 293(2)
_diffrn_detector_area_resol_mean 0
_diffrn_measured_fraction_theta_full 0.993
_diffrn_measured_fraction_theta_max 0.993
_diffrn_measurement_device_type 'Bruker P4'
_diffrn_measurement_method '\w scans'
_diffrn_radiation_monochromator graphite
_diffrn_radiation_source 'fine-focus sealed tube'
_diffrn_radiation_type MoK\a
_diffrn_radiation_wavelength 0.71073
_diffrn_reflns_av_R_equivalents 0.0553
_diffrn_reflns_av_sigmaI/netI 0.0374
_diffrn_reflns_limit_h_max 18
_diffrn_reflns_limit_h_min -18
_diffrn_reflns_limit_k_max 10
_diffrn_reflns_limit_k_min -6
_diffrn_reflns_limit_l_max 28
_diffrn_reflns_limit_l_min -29
_diffrn_reflns_number 19310
_diffrn_reflns_theta_full 25.02
_diffrn_reflns_theta_max 25.02
_diffrn_reflns_theta_min 1.80
_diffrn_standards_decay_% 0
_diffrn_standards_interval_count 0
_diffrn_standards_interval_time 0
_diffrn_standards_number 0
_exptl_absorpt_coefficient_mu 7.308
_exptl_absorpt_correction_T_max 0.3227
_exptl_absorpt_correction_T_min 0.2623
_exptl_absorpt_correction_type multi-scan
_exptl_absorpt_process_details SADABS
_exptl_crystal_colour GREEN
_exptl_crystal_density_diffrn 2.636
_exptl_crystal_density_method 'not measured'
_exptl_crystal_description BLOCK
_exptl_crystal_F_000 2208
_exptl_crystal_size_max 0.25
_exptl_crystal_size_mid 0.23
_exptl_crystal_size_min 0.20
_refine_diff_density_max 1.243
_refine_diff_density_min -1.092
_refine_diff_density_rms 0.197
_refine_ls_extinction_method none
_refine_ls_goodness_of_fit_ref 1.183
_refine_ls_hydrogen_treatment mixed
_refine_ls_matrix_type full
_refine_ls_number_parameters 472
_refine_ls_number_reflns 5073
_refine_ls_number_restraints 12
_refine_ls_restrained_S_all 1.181
_refine_ls_R_factor_all 0.0294
_refine_ls_R_factor_gt 0.0289
_refine_ls_shift/su_max 0.020
_refine_ls_shift/su_mean 0.001
_refine_ls_structure_factor_coef Fsqd
_refine_ls_weighting_details 'calc w=1/[\s^2^(Fo^2^)+(0.0353P)^2^+5.8298P] where P=(Fo^2^+2Fc^2^)/3'
_refine_ls_weighting_scheme calc
_refine_ls_wR_factor_gt 0.0732
_refine_ls_wR_factor_ref 0.0737
_reflns_number_gt 4979
_reflns_number_total 5073
_reflns_threshold_expression >2sigma(I)
_cod_data_source_file c2dt30277b.txt
_cod_data_source_block 9
_cod_depositor_comments
;
The following automatic conversions were performed:

'_symmetry_cell_setting' value 'Monoclinic' changed to 'monoclinic'
according to /home/saulius/struct/CIF-dictionaries/cif_core.dic
dictionary named 'cif_core.dic' version 2.4.1 from
2010-06-29.

'_exptl_absorpt_correction_type' value 'MULTI-SCAN'
changed to 'multi-scan' according to
/home/saulius/struct/CIF-dictionaries/cif_core.dic dictionary named
'cif_core.dic' version 2.4.1 from 2010-06-29.

Automatic conversion script
Id: cif_fix_values 1891 2012-01-12 08:04:46Z andrius 
;
_cod_original_sg_symbol_H-M P21/C
_cod_database_code 7019385

loop_
_symmetry_equiv_pos_as_xyz
'x, y, z'
'-x, y+1/2, -z+1/2'
'-x, -y, -z'
'x, -y-1/2, z-1/2'

loop_
_atom_site_label
_atom_site_type_symbol
_atom_site_fract_x
_atom_site_fract_y
_atom_site_fract_z
_atom_site_U_iso_or_equiv
_atom_site_adp_type
_atom_site_occupancy
_atom_site_symmetry_multiplicity
_atom_site_calc_flag
_atom_site_refinement_flags
Yb1 Yb 0.358438(12) 0.35749(2) 0.242104(8) 0.00548(8) Uani 1 1 d .
Yb2 Yb 0.127243(12) 0.13278(2) 0.246527(8) 0.00557(8) Uani 1 1 d .
Ni3 Ni 0.74225(3) 0.28605(8) -0.00153(2) 0.00739(14) Uani 1 1 d .
S1 S 0.23437(6) 0.03395(13) 0.14867(4) 0.0067(2) Uani 1 1 d .
S2 S 0.25742(6) 0.44619(13) 0.34355(4) 0.0069(2) Uani 1 1 d .
O1 O 0.37845(19) 0.4622(4) 0.15861(12) 0.0099(6) Uani 1 1 d .
O2 O 0.48560(18) 0.2883(4) 0.21226(12) 0.0095(6) Uani 1 1 d .
O3 O 0.4250(2) 0.1388(3) 0.29832(14) 0.0111(7) Uani 1 1 d .
O4 O 0.28232(19) 0.0796(4) 0.29441(12) 0.0106(6) Uani 1 1 d .
O5 O 0.19461(19) 0.3664(3) 0.20229(13) 0.0094(7) Uani 1 1 d .
O6 O 0.0426(2) 0.3338(4) 0.18164(13) 0.0092(6) Uani 1 1 d .
O7 O -0.0184(2) 0.6496(4) 0.20972(13) 0.0098(7) Uani 1 1 d .
O8 O -0.14776(19) 0.5632(4) 0.13152(13) 0.0122(6) Uani 1 1 d .
O10 O 0.2911(2) -0.1091(4) 0.17357(14) 0.0129(7) Uani 1 1 d .
O11 O 0.19067(19) 0.0290(4) 0.08175(12) 0.0116(6) Uani 1 1 d .
O12 O 0.15550(18) 0.0475(4) 0.16738(12) 0.0096(6) Uani 1 1 d .
O13 O 0.2992(2) 0.1696(4) 0.16929(14) 0.0115(6) Uani 1 1 d .
O14 O 0.33674(19) 0.3934(4) 0.32967(13) 0.0092(6) Uani 1 1 d .
O15 O 0.1696(2) 0.3516(3) 0.30902(13) 0.0094(7) Uani 1 1 d .
O16 O 0.2367(2) 0.6127(4) 0.32644(13) 0.0111(7) Uani 1 1 d .
O17 O 0.28441(19) 0.4285(4) 0.40861(12) 0.0126(7) Uani 1 1 d .
O18 O 0.8161(2) 0.2597(4) 0.09381(12) 0.0100(6) Uani 1 1 d D
O19 O 0.7315(2) 0.0443(4) -0.00731(12) 0.0135(7) Uani 1 1 d .
H19A H 0.7549 -0.0110 0.0248 0.020 Uiso 1 1 d R
H19B H 0.7035 0.0004 -0.0419 0.020 Uiso 1 1 d R
O20 O 0.67209(19) 0.2832(4) -0.09313(12) 0.0112(6) Uani 1 1 d .
H20A H 0.6574 0.1963 -0.1119 0.017 Uiso 1 1 d R
H20B H 0.6571 0.3686 -0.1129 0.017 Uiso 1 1 d R
O21 O 0.74800(18) 0.5302(4) 0.00689(12) 0.0129(7) Uani 1 1 d .
H21A H 0.7747 0.5721 0.0419 0.019 Uiso 1 1 d R
H21B H 0.7236 0.5873 -0.0247 0.019 Uiso 1 1 d R
O22 O 0.50269(19) 0.4751(4) 0.30727(12) 0.0132(7) Uani 1 1 d .
H22A H 0.5187 0.4780 0.3453 0.020 Uiso 1 1 d R
H22B H 0.5392 0.5151 0.2931 0.020 Uiso 1 1 d R
O23 O 0.3223(2) 0.6236(4) 0.24459(14) 0.0130(7) Uani 1 1 d .
H23A H 0.2703 0.6503 0.2461 0.019 Uiso 1 1 d R
H23B H 0.3614 0.6932 0.2440 0.019 Uiso 1 1 d R
O24 O 0.1214(2) -0.1352(3) 0.26088(14) 0.0102(7) Uani 1 1 d .
H24A H 0.1692 -0.1925 0.2656 0.015 Uiso 1 1 d R
H24B H 0.0714 -0.1758 0.2614 0.015 Uiso 1 1 d R
O25 O -0.02680(19) 0.0387(4) 0.17471(13) 0.0115(6) Uani 1 1 d D
N1 N 0.6082(2) 0.2875(5) -0.00079(15) 0.0089(7) Uani 1 1 d .
N2 N 0.4645(2) 0.1832(5) -0.02227(15) 0.0104(8) Uani 1 1 d .
H2 H 0.4121 0.1317 -0.0415 0.012 Uiso 1 1 d R
N3 N 0.1243(2) 0.7147(5) 0.00228(14) 0.0088(7) Uani 1 1 d .
N4 N -0.0188(2) 0.8243(5) -0.02086(16) 0.0112(8) Uani 1 1 d .
H4 H -0.0700 0.8787 -0.0403 0.013 Uiso 1 1 d R
C1 C 0.4511(3) 0.3787(5) 0.16700(19) 0.0072(9) Uani 1 1 d .
C2 C 0.4930(3) 0.3730(5) 0.12161(19) 0.0073(9) Uani 1 1 d .
C3 C 0.4471(3) 0.2787(5) 0.07093(18) 0.0087(9) Uani 1 1 d .
H3 H 0.3894 0.2289 0.0633 0.010 Uiso 1 1 calc R
C4 C 0.4912(3) 0.2617(5) 0.03176(17) 0.0086(9) Uani 1 1 d .
C5 C 0.5356(3) 0.2026(6) -0.03963(18) 0.0109(9) Uani 1 1 d .
H5 H 0.5340 0.1607 -0.0752 0.013 Uiso 1 1 calc R
C6 C 0.5807(3) 0.3303(5) 0.04433(18) 0.0082(8) Uani 1 1 d .
C7 C 0.6265(3) 0.4246(5) 0.09553(17) 0.0077(8) Uani 1 1 d .
H7 H 0.6857 0.4705 0.1041 0.009 Uiso 1 1 calc R
C8 C 0.5817(3) 0.4481(5) 0.13325(17) 0.0067(8) Uani 1 1 d .
C9 C 0.3725(3) 0.0613(5) 0.31557(17) 0.0075(8) Uani 1 1 d .
C10 C 0.1078(3) 0.4075(5) 0.17386(18) 0.0077(8) Uani 1 1 d .
C11 C 0.0784(3) 0.5367(5) 0.12804(17) 0.0080(8) Uani 1 1 d .
C12 C 0.1296(3) 0.5610(5) 0.09384(17) 0.0075(8) Uani 1 1 d .
H12 H 0.1874 0.5093 0.1031 0.009 Uiso 1 1 calc R
C13 C 0.0913(3) 0.6663(5) 0.04482(18) 0.0078(8) Uani 1 1 d .
C14 C 0.0554(3) 0.8075(5) -0.03543(18) 0.0097(9) Uani 1 1 d .
H14 H 0.0582 0.8562 -0.0687 0.012 Uiso 1 1 calc R
C15 C 0.0025(3) 0.7379(6) 0.03066(17) 0.0099(9) Uani 1 1 d .
C16 C -0.0479(3) 0.7190(5) 0.06580(17) 0.0084(8) Uani 1 1 d .
H16 H -0.1052 0.7718 0.0567 0.010 Uiso 1 1 calc R
C17 C -0.0091(3) 0.6182(5) 0.11481(19) 0.0078(9) Uani 1 1 d .
C18 C -0.0611(3) 0.6071(5) 0.15445(19) 0.0076(9) Uani 1 1 d U
H25A H -0.066(2) 0.108(3) 0.1530(17) 0.009 Uiso 1 1 d D
H25B H -0.061(2) -0.029(3) 0.1823(18) 0.009 Uiso 1 1 d D
H18B H 0.787(3) 0.216(4) 0.1118(16) 0.009 Uiso 1 1 d D
H18A H 0.837(3) 0.346(3) 0.1115(17) 0.009 Uiso 1 1 d D

loop_
_atom_site_aniso_label
_atom_site_aniso_U_11
_atom_site_aniso_U_22
_atom_site_aniso_U_33
_atom_site_aniso_U_23
_atom_site_aniso_U_13
_atom_site_aniso_U_12
Yb1 0.00554(11) 0.00477(14) 0.00668(11) 0.00045(6) 0.00315(8) 0.00049(6)
Yb2 0.00513(11) 0.00507(14) 0.00691(11) -0.00014(7) 0.00299(8) 0.00026(6)
Ni3 0.0082(3) 0.0076(4) 0.0077(3) 0.0000(2) 0.0046(2) 0.0001(2)
S1 0.0070(4) 0.0062(6) 0.0074(4) -0.0001(4) 0.0036(4) 0.0003(4)
S2 0.0069(4) 0.0070(5) 0.0071(4) -0.0005(4) 0.0032(4) 0.0005(4)
O1 0.0100(13) 0.0078(16) 0.0134(14) 0.0025(13) 0.0064(11) 0.0039(12)
O2 0.0095(13) 0.0109(17) 0.0093(13) 0.0032(13) 0.0053(11) 0.0030(12)
O3 0.0132(15) 0.0090(17) 0.0128(15) 0.0006(12) 0.0072(13) 0.0014(12)
O4 0.0075(13) 0.0122(17) 0.0099(13) 0.0014(13) 0.0017(11) 0.0043(12)
O5 0.0062(14) 0.0111(17) 0.0098(14) -0.0003(12) 0.0024(12) 0.0030(11)
O6 0.0087(14) 0.0085(16) 0.0098(14) 0.0010(13) 0.0034(11) -0.0003(12)
O7 0.0087(14) 0.0135(17) 0.0088(14) 0.0007(12) 0.0052(11) -0.0004(12)
O8 0.0080(13) 0.0104(16) 0.0182(14) 0.0010(14) 0.0056(11) 0.0001(13)
O10 0.0166(15) 0.0095(16) 0.0147(15) 0.0034(13) 0.0086(13) 0.0067(13)
O11 0.0092(13) 0.0151(18) 0.0100(13) -0.0005(13) 0.0037(11) 0.0016(12)
O12 0.0090(13) 0.0114(17) 0.0103(13) -0.0028(13) 0.0060(11) -0.0028(12)
O13 0.0119(14) 0.0106(16) 0.0150(15) -0.0024(14) 0.0087(12) -0.0044(13)
O14 0.0070(13) 0.0110(16) 0.0107(14) 0.0010(13) 0.0047(11) 0.0021(12)
O15 0.0066(14) 0.0114(17) 0.0104(14) -0.0014(12) 0.0039(12) -0.0033(12)
O16 0.0145(15) 0.0066(16) 0.0137(15) -0.0007(13) 0.0074(12) 0.0013(12)
O17 0.0114(13) 0.0178(18) 0.0078(13) -0.0011(14) 0.0036(11) 0.0030(13)
O18 0.0137(14) 0.0083(16) 0.0108(14) -0.0014(13) 0.0080(11) -0.0041(13)
O19 0.0201(14) 0.012(2) 0.0099(13) 0.0008(13) 0.0076(12) -0.0033(14)
O20 0.0144(14) 0.0086(16) 0.0090(13) 0.0010(13) 0.0036(11) 0.0003(13)
O21 0.0150(15) 0.009(2) 0.0114(13) 0.0017(13) 0.0028(12) 0.0003(12)
O22 0.0104(13) 0.0183(19) 0.0133(14) -0.0025(14) 0.0075(11) -0.0037(13)
O23 0.0117(15) 0.0112(17) 0.0188(16) 0.0012(13) 0.0091(13) -0.0009(12)
O24 0.0065(14) 0.0098(17) 0.0156(16) 0.0029(12) 0.0061(12) 0.0008(11)
O25 0.0077(13) 0.0135(18) 0.0121(14) 0.0030(14) 0.0032(11) -0.0015(13)
N1 0.0128(16) 0.0066(19) 0.0086(15) -0.0015(15) 0.0057(13) -0.0001(15)
N2 0.0089(16) 0.011(2) 0.0100(17) -0.0052(16) 0.0025(13) -0.0029(16)
N3 0.0096(16) 0.010(2) 0.0068(15) -0.0004(15) 0.0033(13) 0.0016(15)
N4 0.0092(16) 0.013(2) 0.0124(17) 0.0043(17) 0.0053(14) 0.0034(16)
C1 0.0074(19) 0.005(2) 0.0095(19) -0.0018(17) 0.0038(16) -0.0023(16)
C2 0.0074(19) 0.006(2) 0.0090(19) 0.0037(17) 0.0039(16) 0.0000(16)
C3 0.0062(17) 0.007(2) 0.0123(19) 0.0030(18) 0.0035(15) 0.0006(17)
C4 0.0093(18) 0.005(2) 0.0087(18) 0.0011(18) 0.0015(15) 0.0001(17)
C5 0.0136(19) 0.014(3) 0.0078(18) -0.0014(19) 0.0072(16) 0.0007(19)
C6 0.0071(19) 0.007(2) 0.0105(19) 0.0026(19) 0.0040(16) 0.0011(17)
C7 0.0061(17) 0.007(2) 0.0102(18) 0.0007(18) 0.0034(15) 0.0010(17)
C8 0.0083(17) 0.004(2) 0.0079(17) -0.0006(17) 0.0030(14) -0.0003(17)
C9 0.0099(19) 0.006(2) 0.0069(17) -0.0021(17) 0.0037(15) 0.0032(17)
C10 0.0104(19) 0.005(2) 0.0080(18) -0.0030(18) 0.0040(16) 0.0002(17)
C11 0.0074(17) 0.009(2) 0.0068(17) 0.0000(18) 0.0022(14) -0.0008(17)
C12 0.0058(17) 0.006(2) 0.0090(17) -0.0021(18) 0.0019(14) -0.0012(17)
C13 0.0082(19) 0.008(2) 0.0075(18) -0.0010(18) 0.0033(15) -0.0037(17)
C14 0.014(2) 0.007(2) 0.0084(18) 0.0043(18) 0.0054(16) 0.0017(18)
C15 0.0109(19) 0.008(2) 0.0085(18) 0.0006(18) 0.0018(15) 0.0017(17)
C16 0.0091(18) 0.006(2) 0.0112(18) -0.0019(18) 0.0056(15) -0.0022(17)
C17 0.0073(19) 0.005(2) 0.0097(19) -0.0030(17) 0.0027(16) -0.0006(16)
C18 0.0083(19) 0.002(2) 0.012(2) 0.0026(17) 0.0043(16) 0.0018(16)

loop_
_atom_type_symbol
_atom_type_description
_atom_type_scat_dispersion_real
_atom_type_scat_dispersion_imag
_atom_type_scat_source
C C 0.0033 0.0016 'International Tables Vol C Tables 4.2.6.8 and 6.1.1.4'
H H 0.0000 0.0000 'International Tables Vol C Tables 4.2.6.8 and 6.1.1.4'
N N 0.0061 0.0033 'International Tables Vol C Tables 4.2.6.8 and 6.1.1.4'
Ni Ni 0.3393 1.1124 'International Tables Vol C Tables 4.2.6.8 and 6.1.1.4'
O O 0.0106 0.0060 'International Tables Vol C Tables 4.2.6.8 and 6.1.1.4'
S S 0.1246 0.1234 'International Tables Vol C Tables 4.2.6.8 and 6.1.1.4'
Yb Yb -0.3850 5.5486 'International Tables Vol C Tables 4.2.6.8 and 6.1.1.4'

loop_
_geom_angle_atom_site_label_1
_geom_angle_atom_site_label_2
_geom_angle_atom_site_label_3
_geom_angle
_geom_angle_site_symmetry_1
_geom_angle_site_symmetry_3
O13 Yb1 O5 72.17(10) . .
O13 Yb1 O3 79.37(11) . .
O5 Yb1 O3 114.26(10) . .
O13 Yb1 O14 130.07(11) . .
O5 Yb1 O14 79.32(10) . .
O3 Yb1 O14 76.19(11) . .
O13 Yb1 O22 141.34(10) . .
O5 Yb1 O22 146.16(10) . .
O3 Yb1 O22 83.93(11) . .
O14 Yb1 O22 77.84(10) . .
O13 Yb1 O23 133.21(11) . .
O5 Yb1 O23 75.38(10) . .
O3 Yb1 O23 145.84(11) . .
O14 Yb1 O23 73.64(10) . .
O22 Yb1 O23 74.43(11) . .
O13 Yb1 O1 75.64(11) . .
O5 Yb1 O1 98.78(10) . .
O3 Yb1 O1 129.46(10) . .
O14 Yb1 O1 150.16(10) . .
O22 Yb1 O1 89.06(10) . .
O23 Yb1 O1 77.06(10) . .
O13 Yb1 O2 72.47(10) . .
O5 Yb1 O2 139.90(10) . .
O3 Yb1 O2 76.70(10) . .
O14 Yb1 O2 139.48(9) . .
O22 Yb1 O2 69.84(10) . .
O23 Yb1 O2 118.18(10) . .
O1 Yb1 O2 54.14(9) . .
O4 Yb2 O12 79.80(10) . .
O4 Yb2 O6 132.48(11) . .
O12 Yb2 O6 85.14(11) . .
O4 Yb2 O15 83.42(11) . .
O12 Yb2 O15 135.47(10) . .
O6 Yb2 O15 76.53(11) . .
O4 Yb2 O24 79.69(11) . .
O12 Yb2 O24 81.16(11) . .
O6 Yb2 O24 141.80(10) . .
O15 Yb2 O24 135.50(11) . .
O4 Yb2 O7 126.48(10) . 2_545
O12 Yb2 O7 147.26(10) . 2_545
O6 Yb2 O7 87.89(10) . 2_545
O15 Yb2 O7 72.88(10) . 2_545
O24 Yb2 O7 84.85(10) . 2_545
O4 Yb2 O25 145.19(11) . .
O12 Yb2 O25 76.39(10) . .
O6 Yb2 O25 70.25(11) . .
O15 Yb2 O25 131.16(10) . .
O24 Yb2 O25 71.91(11) . .
O7 Yb2 O25 71.15(10) 2_545 .
O4 Yb2 O5 81.23(10) . .
O12 Yb2 O5 69.39(10) . .
O6 Yb2 O5 51.33(9) . .
O15 Yb2 O5 67.44(10) . .
O24 Yb2 O5 147.24(10) . .
O7 Yb2 O5 127.82(10) 2_545 .
O25 Yb2 O5 112.85(10) . .
O4 Yb2 O8 78.59(9) . 2_545
O12 Yb2 O8 145.58(10) . 2_545
O6 Yb2 O8 129.01(9) . 2_545
O15 Yb2 O8 67.57(10) . 2_545
O24 Yb2 O8 68.85(10) . 2_545
O7 Yb2 O8 48.15(9) 2_545 2_545
O25 Yb2 O8 108.30(9) . 2_545
O5 Yb2 O8 132.25(9) . 2_545
O4 Yb2 C18 103.01(11) . 2_545
O12 Yb2 C18 156.01(11) . 2_545
O6 Yb2 C18 108.45(11) . 2_545
O15 Yb2 C18 68.18(11) . 2_545
O24 Yb2 C18 76.02(11) . 2_545
O7 Yb2 C18 23.60(10) 2_545 2_545
O25 Yb2 C18 89.44(10) . 2_545
O5 Yb2 C18 134.55(10) . 2_545
O8 Yb2 C18 24.55(10) 2_545 2_545
O20 Ni3 N3 92.85(12) . 3_665
O20 Ni3 O19 85.62(12) . .
N3 Ni3 O19 92.69(13) 3_665 .
O20 Ni3 N1 87.14(12) . .
N3 Ni3 N1 179.82(19) 3_665 .
O19 Ni3 N1 87.48(13) . .
O20 Ni3 O21 95.76(12) . .
N3 Ni3 O21 90.22(13) 3_665 .
O19 Ni3 O21 176.71(10) . .
N1 Ni3 O21 89.61(13) . .
O20 Ni3 O18 173.18(15) . .
N3 Ni3 O18 86.80(12) 3_665 .
O19 Ni3 O18 87.59(12) . .
N1 Ni3 O18 93.23(12) . .
O21 Ni3 O18 91.05(12) . .
O13 S1 O10 108.58(18) . .
O13 S1 O11 108.65(18) . .
O10 S1 O11 109.83(18) . .
O13 S1 O12 111.17(18) . .
O10 S1 O12 111.05(18) . .
O11 S1 O12 107.53(16) . .
O17 S2 O14 109.99(16) . .
O17 S2 O16 109.33(19) . .
O14 S2 O16 109.23(18) . .
O17 S2 O15 108.73(18) . .
O14 S2 O15 110.24(17) . .
O16 S2 O15 109.30(17) . .
C1 O1 Yb1 94.7(2) . .
C1 O2 Yb1 91.3(2) . .
C9 O3 Yb1 116.6(3) . .
C9 O4 Yb2 171.2(3) . .
C10 O5 Yb1 163.5(3) . .
C10 O5 Yb2 85.7(2) . .
Yb1 O5 Yb2 110.68(11) . .
C10 O6 Yb2 102.8(2) . .
C18 O7 Yb2 108.7(2) . 2
C18 O8 Yb2 81.9(2) . 2
S1 O12 Yb2 140.59(16) . .
S1 O13 Yb1 143.96(18) . .
S2 O14 Yb1 135.70(17) . .
S2 O15 Yb2 137.65(17) . .
Ni3 O18 H18B 118(3) . .
Ni3 O18 H18A 112(3) . .
H18B O18 H18A 106.6(16) . .
Ni3 O19 H19A 120.1 . .
Ni3 O19 H19B 119.9 . .
H19A O19 H19B 120.0 . .
Ni3 O20 H20A 119.9 . .
Ni3 O20 H20B 120.1 . .
H20A O20 H20B 120.0 . .
Ni3 O21 H21A 120.0 . .
Ni3 O21 H21B 120.0 . .
H21A O21 H21B 120.0 . .
Yb1 O22 H22A 120.0 . .
Yb1 O22 H22B 120.0 . .
H22A O22 H22B 120.0 . .
Yb1 O23 H23A 120.0 . .
Yb1 O23 H23B 120.0 . .
H23A O23 H23B 120.0 . .
Yb2 O24 H24A 120.1 . .
Yb2 O24 H24B 119.9 . .
H24A O24 H24B 120.0 . .
Yb2 O25 H25A 116(3) . .
Yb2 O25 H25B 125(3) . .
H25A O25 H25B 105.9(16) . .
C5 N1 C6 105.0(3) . .
C5 N1 Ni3 121.8(3) . .
C6 N1 Ni3 130.9(3) . .
C5 N2 C4 107.2(4) . .
C5 N2 H2 126.4 . .
C4 N2 H2 126.4 . .
C14 N3 C13 104.6(3) . .
C14 N3 Ni3 119.8(3) . 3_665
C13 N3 Ni3 133.4(3) . 3_665
C14 N4 C15 106.8(4) . .
C14 N4 H4 126.6 . .
C15 N4 H4 126.6 . .
O2 C1 O1 119.7(4) . .
O2 C1 C2 118.1(4) . .
O1 C1 C2 122.0(4) . .
C3 C2 C8 121.1(4) . .
C3 C2 C1 117.3(4) . .
C8 C2 C1 121.3(4) . .
C2 C3 C4 117.3(4) . .
C2 C3 H3 121.4 . .
C4 C3 H3 121.4 . .
N2 C4 C3 132.4(4) . .
N2 C4 C6 105.7(4) . .
C3 C4 C6 121.9(4) . .
N1 C5 N2 113.2(4) . .
N1 C5 H5 123.4 . .
N2 C5 H5 123.4 . .
N1 C6 C7 130.7(4) . .
N1 C6 C4 108.9(4) . .
C7 C6 C4 120.3(4) . .
C8 C7 C6 118.4(4) . .
C8 C7 H7 120.8 . .
C6 C7 H7 120.8 . .
C7 C8 C2 120.9(4) . .
C7 C8 C9 117.3(4) . 2_655
C2 C8 C9 121.7(4) . 2_655
O3 C9 O4 123.6(4) . .
O3 C9 C8 118.9(3) . 2_645
O4 C9 C8 117.4(4) . 2_645
O5 C10 O6 120.0(4) . .
O5 C10 C11 121.6(4) . .
O6 C10 C11 118.3(3) . .
C12 C11 C17 121.2(4) . .
C12 C11 C10 119.4(4) . .
C17 C11 C10 118.8(4) . .
C11 C12 C13 117.9(4) . .
C11 C12 H12 121.1 . .
C13 C12 H12 121.1 . .
N3 C13 C12 131.7(4) . .
N3 C13 C15 108.4(4) . .
C12 C13 C15 119.8(4) . .
N3 C14 N4 113.5(4) . .
N3 C14 H14 123.3 . .
N4 C14 H14 123.3 . .
N4 C15 C16 130.6(4) . .
N4 C15 C13 106.5(4) . .
C16 C15 C13 122.9(4) . .
C17 C16 C15 117.2(4) . .
C17 C16 H16 121.4 . .
C15 C16 H16 121.4 . .
C16 C17 C11 120.9(4) . .
C16 C17 C18 116.4(4) . .
C11 C17 C18 122.6(4) . .
O8 C18 O7 121.2(4) . .
O8 C18 C17 119.4(4) . .
O7 C18 C17 119.3(4) . .
O8 C18 Yb2 73.5(2) . 2
O7 C18 Yb2 47.7(2) . 2
C17 C18 Yb2 166.5(3) . 2

loop_
_geom_bond_atom_site_label_1
_geom_bond_atom_site_label_2
_geom_bond_distance
_geom_bond_site_symmetry_2
Yb1 O13 2.272(3) .
Yb1 O5 2.281(3) .
Yb1 O3 2.283(3) .
Yb1 O14 2.320(3) .
Yb1 O22 2.329(3) .
Yb1 O23 2.348(3) .
Yb1 O1 2.363(3) .
Yb1 O2 2.439(3) .
Yb2 O4 2.207(3) .
Yb2 O12 2.274(3) .
Yb2 O6 2.318(3) .
Yb2 O15 2.321(3) .
Yb2 O24 2.324(3) .
Yb2 O7 2.348(3) 2_545
Yb2 O25 2.400(3) .
Yb2 O5 2.682(3) .
Yb2 O8 2.913(3) 2_545
Yb2 C18 3.008(4) 2_545
Ni3 O20 2.018(3) .
Ni3 N3 2.065(3) 3_665
Ni3 O19 2.072(4) .
Ni3 N1 2.073(3) .
Ni3 O21 2.094(4) .
Ni3 O18 2.114(3) .
S1 O13 1.470(3) .
S1 O10 1.472(3) .
S1 O11 1.473(3) .
S1 O12 1.476(3) .
S2 O17 1.464(3) .
S2 O14 1.473(3) .
S2 O16 1.478(3) .
S2 O15 1.486(3) .
O1 C1 1.267(5) .
O2 C1 1.262(5) .
O3 C9 1.250(5) .
O4 C9 1.266(5) .
O5 C10 1.261(5) .
O6 C10 1.267(5) .
O7 C18 1.271(5) .
O7 Yb2 2.348(3) 2
O8 C18 1.262(5) .
O8 Yb2 2.913(3) 2
O18 H18B 0.841(10) .
O18 H18A 0.846(10) .
O19 H19A 0.8501 .
O19 H19B 0.8501 .
O20 H20A 0.8499 .
O20 H20B 0.8500 .
O21 H21A 0.8500 .
O21 H21B 0.8500 .
O22 H22A 0.8498 .
O22 H22B 0.8500 .
O23 H23A 0.8498 .
O23 H23B 0.8501 .
O24 H24A 0.8500 .
O24 H24B 0.8499 .
O25 H25A 0.845(10) .
O25 H25B 0.848(10) .
N1 C5 1.327(5) .
N1 C6 1.388(5) .
N2 C5 1.344(5) .
N2 C4 1.374(5) .
N2 H2 0.8600 .
N3 C14 1.326(5) .
N3 C13 1.400(5) .
N3 Ni3 2.065(3) 3_665
N4 C14 1.344(5) .
N4 C15 1.369(5) .
N4 H4 0.8600 .
C1 C2 1.505(6) .
C2 C3 1.386(6) .
C2 C8 1.422(6) .
C3 C4 1.398(6) .
C3 H3 0.9300 .
C4 C6 1.406(6) .
C5 H5 0.9300 .
C6 C7 1.395(6) .
C7 C8 1.383(6) .
C7 H7 0.9300 .
C8 C9 1.494(6) 2_655
C9 C8 1.494(6) 2_645
C10 C11 1.495(6) .
C11 C12 1.389(6) .
C11 C17 1.425(6) .
C12 C13 1.406(6) .
C12 H12 0.9300 .
C13 C15 1.399(6) .
C14 H14 0.9300 .
C15 C16 1.392(6) .
C16 C17 1.382(6) .
C16 H16 0.9300 .
C17 C18 1.501(6) .
C18 Yb2 3.008(4) 2

loop_
_geom_torsion_atom_site_label_1
_geom_torsion_atom_site_label_2
_geom_torsion_atom_site_label_3
_geom_torsion_atom_site_label_4
_geom_torsion
_geom_torsion_site_symmetry_1
_geom_torsion_site_symmetry_4
O13 Yb1 O1 C1 -76.7(2) . .
O5 Yb1 O1 C1 -145.6(2) . .
O3 Yb1 O1 C1 -13.9(3) . .
O14 Yb1 O1 C1 130.6(3) . .
O22 Yb1 O1 C1 67.5(2) . .
O23 Yb1 O1 C1 141.7(3) . .
O2 Yb1 O1 C1 1.9(2) . .
O13 Yb1 O2 C1 82.8(2) . .
O5 Yb1 O2 C1 53.7(3) . .
O3 Yb1 O2 C1 165.7(3) . .
O14 Yb1 O2 C1 -145.2(2) . .
O22 Yb1 O2 C1 -106.0(3) . .
O23 Yb1 O2 C1 -47.4(3) . .
O1 Yb1 O2 C1 -1.9(2) . .
O13 Yb1 O3 C9 -81.6(3) . .
O5 Yb1 O3 C9 -16.8(3) . .
O14 Yb1 O3 C9 54.5(3) . .
O22 Yb1 O3 C9 133.4(3) . .
O23 Yb1 O3 C9 83.0(3) . .
O1 Yb1 O3 C9 -142.8(3) . .
O2 Yb1 O3 C9 -155.9(3) . .
O12 Yb2 O4 C9 49.6(19) . .
O6 Yb2 O4 C9 -24(2) . .
O15 Yb2 O4 C9 -89(2) . .
O24 Yb2 O4 C9 132(2) . .
O7 Yb2 O4 C9 -152.0(19) 2_545 .
O25 Yb2 O4 C9 97(2) . .
O5 Yb2 O4 C9 -20.9(19) . .
O8 Yb2 O4 C9 -157(2) 2_545 .
C18 Yb2 O4 C9 -154.7(19) 2_545 .
O13 Yb1 O5 C10 -108.9(10) . .
O3 Yb1 O5 C10 -178.0(9) . .
O14 Yb1 O5 C10 112.6(10) . .
O22 Yb1 O5 C10 64.3(10) . .
O23 Yb1 O5 C10 36.9(9) . .
O1 Yb1 O5 C10 -37.2(10) . .
O2 Yb1 O5 C10 -79.7(10) . .
O13 Yb1 O5 Yb2 77.15(12) . .
O3 Yb1 O5 Yb2 8.09(15) . .
O14 Yb1 O5 Yb2 -61.34(12) . .
O22 Yb1 O5 Yb2 -109.56(18) . .
O23 Yb1 O5 Yb2 -137.04(13) . .
O1 Yb1 O5 Yb2 148.89(11) . .
O2 Yb1 O5 Yb2 106.35(15) . .
O4 Yb2 O5 C10 -178.9(2) . .
O12 Yb2 O5 C10 98.8(2) . .
O6 Yb2 O5 C10 -1.9(2) . .
O15 Yb2 O5 C10 -92.4(2) . .
O24 Yb2 O5 C10 126.2(2) . .
O7 Yb2 O5 C10 -49.0(3) 2_545 .
O25 Yb2 O5 C10 34.3(2) . .
O8 Yb2 O5 C10 -113.1(2) 2_545 .
C18 Yb2 O5 C10 -79.2(3) 2_545 .
O4 Yb2 O5 Yb1 -0.64(11) . .
O12 Yb2 O5 Yb1 -82.96(12) . .
O6 Yb2 O5 Yb1 176.38(17) . .
O15 Yb2 O5 Yb1 85.83(13) . .
O24 Yb2 O5 Yb1 -55.6(2) . .
O7 Yb2 O5 Yb1 129.29(12) 2_545 .
O25 Yb2 O5 Yb1 -147.41(11) . .
O8 Yb2 O5 Yb1 65.13(15) 2_545 .
C18 Yb2 O5 Yb1 99.02(15) 2_545 .
O4 Yb2 O6 C10 5.9(3) . .
O12 Yb2 O6 C10 -65.5(3) . .
O15 Yb2 O6 C10 73.7(3) . .
O24 Yb2 O6 C10 -134.5(2) . .
O7 Yb2 O6 C10 146.6(3) 2_545 .
O25 Yb2 O6 C10 -142.7(3) . .
O5 Yb2 O6 C10 1.9(2) . .
O8 Yb2 O6 C10 119.3(2) 2_545 .
C18 Yb2 O6 C10 134.8(2) 2_545 .
O13 S1 O12 Yb2 -37.3(3) . .
O10 S1 O12 Yb2 83.7(3) . .
O11 S1 O12 Yb2 -156.1(3) . .
O4 Yb2 O12 S1 -25.5(3) . .
O6 Yb2 O12 S1 109.2(3) . .
O15 Yb2 O12 S1 44.0(4) . .
O24 Yb2 O12 S1 -106.5(3) . .
O7 Yb2 O12 S1 -172.3(2) 2_545 .
O25 Yb2 O12 S1 -179.9(3) . .
O5 Yb2 O12 S1 58.9(3) . .
O8 Yb2 O12 S1 -77.3(4) 2_545 .
C18 Yb2 O12 S1 -124.6(3) 2_545 .
O10 S1 O13 Yb1 -94.1(3) . .
O11 S1 O13 Yb1 146.5(3) . .
O12 S1 O13 Yb1 28.3(4) . .
O5 Yb1 O13 S1 -53.2(3) . .
O3 Yb1 O13 S1 66.8(3) . .
O14 Yb1 O13 S1 5.1(4) . .
O22 Yb1 O13 S1 132.8(3) . .
O23 Yb1 O13 S1 -101.4(3) . .
O1 Yb1 O13 S1 -157.5(3) . .
O2 Yb1 O13 S1 146.0(4) . .
O17 S2 O14 Yb1 174.1(2) . .
O16 S2 O14 Yb1 -65.9(3) . .
O15 S2 O14 Yb1 54.2(3) . .
O13 Yb1 O14 S2 -72.8(3) . .
O5 Yb1 O14 S2 -17.3(3) . .
O3 Yb1 O14 S2 -135.8(3) . .
O22 Yb1 O14 S2 137.6(3) . .
O23 Yb1 O14 S2 60.4(3) . .
O1 Yb1 O14 S2 71.7(3) . .
O2 Yb1 O14 S2 174.9(2) . .
O17 S2 O15 Yb2 -113.9(3) . .
O14 S2 O15 Yb2 6.7(3) . .
O16 S2 O15 Yb2 126.8(3) . .
O4 Yb2 O15 S2 23.0(3) . .
O12 Yb2 O15 S2 -45.2(3) . .
O6 Yb2 O15 S2 -113.6(3) . .
O24 Yb2 O15 S2 91.0(3) . .
O7 Yb2 O15 S2 154.4(3) 2_545 .
O25 Yb2 O15 S2 -161.5(2) . .
O5 Yb2 O15 S2 -60.2(3) . .
O8 Yb2 O15 S2 103.3(3) 2_545 .
C18 Yb2 O15 S2 129.9(3) 2_545 .
O20 Ni3 N1 C5 39.6(3) . .
N3 Ni3 N1 C5 127(41) 3_665 .
O19 Ni3 N1 C5 -46.1(3) . .
O21 Ni3 N1 C5 135.4(3) . .
O18 Ni3 N1 C5 -133.6(3) . .
O20 Ni3 N1 C6 -160.7(4) . .
N3 Ni3 N1 C6 -74(33) 3_665 .
O19 Ni3 N1 C6 113.6(4) . .
O21 Ni3 N1 C6 -64.9(4) . .
O18 Ni3 N1 C6 26.1(4) . .
Yb1 O2 C1 O1 3.3(4) . .
Yb1 O2 C1 C2 -171.5(3) . .
Yb1 O1 C1 O2 -3.4(4) . .
Yb1 O1 C1 C2 171.2(3) . .
O2 C1 C2 C3 95.0(5) . .
O1 C1 C2 C3 -79.7(5) . .
O2 C1 C2 C8 -78.6(5) . .
O1 C1 C2 C8 106.7(5) . .
C8 C2 C3 C4 -0.4(6) . .
C1 C2 C3 C4 -174.1(4) . .
C5 N2 C4 C3 -178.3(5) . .
C5 N2 C4 C6 1.1(5) . .
C2 C3 C4 N2 -177.6(4) . .
C2 C3 C4 C6 3.1(6) . .
C6 N1 C5 N2 -1.8(5) . .
Ni3 N1 C5 N2 162.4(3) . .
C4 N2 C5 N1 0.5(5) . .
C5 N1 C6 C7 -177.2(5) . .
Ni3 N1 C6 C7 20.6(7) . .
C5 N1 C6 C4 2.4(5) . .
Ni3 N1 C6 C4 -159.8(3) . .
N2 C4 C6 N1 -2.2(5) . .
C3 C4 C6 N1 177.2(4) . .
N2 C4 C6 C7 177.5(4) . .
C3 C4 C6 C7 -3.1(7) . .
N1 C6 C7 C8 179.7(4) . .
C4 C6 C7 C8 0.1(6) . .
C6 C7 C8 C2 2.5(6) . .
C6 C7 C8 C9 -174.4(4) . 2_655
C3 C2 C8 C7 -2.4(6) . .
C1 C2 C8 C7 171.0(4) . .
C3 C2 C8 C9 174.3(4) . 2_655
C1 C2 C8 C9 -12.3(6) . 2_655
Yb1 O3 C9 O4 14.0(5) . .
Yb1 O3 C9 C8 -161.7(3) . 2_645
Yb2 O4 C9 O3 13(2) . .
Yb2 O4 C9 C8 -171.6(17) . 2_645
Yb1 O5 C10 O6 -171.2(7) . .
Yb2 O5 C10 O6 3.1(4) . .
Yb1 O5 C10 C11 12.3(12) . .
Yb2 O5 C10 C11 -173.4(4) . .
Yb2 O6 C10 O5 -3.7(4) . .
Yb2 O6 C10 C11 172.9(3) . .
O5 C10 C11 C12 32.2(6) . .
O6 C10 C11 C12 -144.4(4) . .
O5 C10 C11 C17 -156.1(4) . .
O6 C10 C11 C17 27.3(6) . .
C17 C11 C12 C13 -1.4(6) . .
C10 C11 C12 C13 170.1(4) . .
C14 N3 C13 C12 176.1(5) . .
Ni3 N3 C13 C12 -21.1(7) 3_665 .
C14 N3 C13 C15 -1.4(5) . .
Ni3 N3 C13 C15 161.4(3) 3_665 .
C11 C12 C13 N3 -179.6(4) . .
C11 C12 C13 C15 -2.3(6) . .
C13 N3 C14 N4 0.4(5) . .
Ni3 N3 C14 N4 -165.2(3) 3_665 .
C15 N4 C14 N3 0.7(5) . .
C14 N4 C15 C16 177.6(5) . .
C14 N4 C15 C13 -1.6(5) . .
N3 C13 C15 N4 1.9(5) . .
C12 C13 C15 N4 -176.0(4) . .
N3 C13 C15 C16 -177.4(4) . .
C12 C13 C15 C16 4.8(7) . .
N4 C15 C16 C17 177.7(4) . .
C13 C15 C16 C17 -3.2(6) . .
C15 C16 C17 C11 -0.6(6) . .
C15 C16 C17 C18 176.2(4) . .
C12 C11 C17 C16 2.9(6) . .
C10 C11 C17 C16 -168.7(4) . .
C12 C11 C17 C18 -173.7(4) . .
C10 C11 C17 C18 14.7(6) . .
Yb2 O8 C18 O7 0.6(4) 2 .
Yb2 O8 C18 C17 -175.8(4) 2 .
Yb2 O7 C18 O8 -0.8(5) 2 .
Yb2 O7 C18 C17 175.6(3) 2 .
C16 C17 C18 O8 59.5(6) . .
C11 C17 C18 O8 -123.7(5) . .
C16 C17 C18 O7 -116.9(5) . .
C11 C17 C18 O7 59.8(6) . .
C16 C17 C18 Yb2 -102.9(12) . 2
C11 C17 C18 Yb2 73.8(14) . 2
